data_7711521
loop_
_publ_author_name
'Gobbo, Alberto'
'Pereira, Sarah'
'Biancalana, Lorenzo'
'Zacchini, Stefano'
'Saraiva, M. L\'ucia M.F.S.'
'Dyson, Paul Joseph'
'Marchetti, Fabio'

_publ_section_title
;
 Anticancer Ruthenium(II) Tris(pyrazolyl)methane Complexes with Bioactive
 Co-ligands
;
_journal_name_full 'Dalton Transactions'
_journal_paper_doi 10.1039/D2DT03009H
_journal_year 2022
_chemical_formula_sum 'C37 H35 Cl11 N7 O P Ru'
_chemical_formula_weight 1115.71
_space_group_crystal_system triclinic
_space_group_IT_number 2
_space_group_name_Hall '-P 1'
_space_group_name_H-M_alt 'P -1'
_atom_sites_solution_hydrogens geom
_audit_creation_method SHELXL-2014/7
_audit_update_record
;
2022-07-28 deposited with the CCDC.	2022-10-20 downloaded from the CCDC.
;
_cell_angle_alpha 98.9100(10)
_cell_angle_beta 92.5850(10)
_cell_angle_gamma 91.9650(10)
_cell_formula_units_Z 4
_cell_length_a 13.9551(5)
_cell_length_b 15.8845(7)
_cell_length_c 21.0285(8)
_cell_measurement_reflns_used 9417
_cell_measurement_temperature 100(2)
_cell_measurement_theta_max 27.981
_cell_measurement_theta_min 2.1775
_cell_volume 4596.4(3)
_computing_cell_refinement 'APEX3 (Bruker AXS, 2015)'
_computing_data_collection 'APEX3 (Bruker AXS, 2015)'
_computing_data_reduction 'SAINT (Bruker AXS, 2015)'
_computing_molecular_graphics 'ORTEPIII (Johnson, 1996)'
_computing_publication_material 'XCIF 2014/2 (Bruker AXS, 2014)'
_computing_structure_refinement 'SHELXL-2014/7 (Sheldrick, 2014)'
_computing_structure_solution 'SHELXT (Sheldrick, 2015)'
_diffrn_ambient_temperature 100(2)
_diffrn_measured_fraction_theta_full 0.999
_diffrn_measured_fraction_theta_max 0.999
_diffrn_measurement_device_type 'PHOTONII area detector'
_diffrn_measurement_method 'phi and omega scans'
_diffrn_radiation_type MoK\a
_diffrn_radiation_wavelength 0.71073
_diffrn_reflns_av_R_equivalents 0.0356
_diffrn_reflns_av_unetI/netI 0.0323
_diffrn_reflns_Laue_measured_fraction_full 0.999
_diffrn_reflns_Laue_measured_fraction_max 0.999
_diffrn_reflns_limit_h_max 16
_diffrn_reflns_limit_h_min -16
_diffrn_reflns_limit_k_max 19
_diffrn_reflns_limit_k_min -19
_diffrn_reflns_limit_l_max 25
_diffrn_reflns_limit_l_min -25
_diffrn_reflns_number 61332
_diffrn_reflns_point_group_measured_fraction_full 0.999
_diffrn_reflns_point_group_measured_fraction_max 0.999
_diffrn_reflns_theta_full 25.242
_diffrn_reflns_theta_max 25.250
_diffrn_reflns_theta_min 1.719
_diffrn_source 'fine-focus sealed tube'
_exptl_absorpt_coefficient_mu 1.055
_exptl_absorpt_correction_T_max 0.4309
_exptl_absorpt_correction_T_min 0.3556
_exptl_absorpt_correction_type empirical
_exptl_absorpt_process_details
; 
 Data were corrected for Lorentz polarization and absorption
 effects (empirical absorption correction SADABS).
 R(int) =  0.0903 (selected reflections only, before parameter refinement)
 R(int) =  0.0523 (selected reflections only, after parameter refinement)
;
_exptl_crystal_colour yellow
_exptl_crystal_density_diffrn 1.612
_exptl_crystal_description plate
_exptl_crystal_F_000 2240
_exptl_crystal_size_max 0.160
_exptl_crystal_size_mid 0.150
_exptl_crystal_size_min 0.110
_refine_diff_density_max 2.328
_refine_diff_density_min -1.019
_refine_diff_density_rms 0.118
_refine_ls_extinction_method none
_refine_ls_goodness_of_fit_ref 1.081
_refine_ls_hydrogen_treatment constr
_refine_ls_matrix_type full
_refine_ls_number_parameters 1047
_refine_ls_number_reflns 16602
_refine_ls_number_restraints 0
_refine_ls_restrained_S_all 1.081
_refine_ls_R_factor_all 0.0551
_refine_ls_R_factor_gt 0.0503
_refine_ls_shift/su_max 0.002
_refine_ls_shift/su_mean 0.000
_refine_ls_structure_factor_coef Fsqd
_refine_ls_weighting_details 'w=1/[\s^2^(Fo^2^)+(0.0510P)^2^+23.1262P] where P=(Fo^2^+2Fc^2^)/3'
_refine_ls_weighting_scheme calc
_refine_ls_wR_factor_gt 0.1252
_refine_ls_wR_factor_ref 0.1278
_reflns_Friedel_coverage 0.000
_reflns_number_gt 15139
_reflns_number_total 16602
_reflns_threshold_expression 'I > 2\s(I)'
_cod_data_source_file d2dt03009h2.cif
_cod_data_source_block 3
_cod_database_code 7711521
_shelx_shelxl_version_number 2014/7
_shelx_space_group_comment
;
The symmetry employed for this shelxl refinement is uniquely defined
by the following loop, which should always be used as a source of
symmetry information in preference to the above space-group names.
They are only intended as comments.
;
_shelx_estimated_absorpt_t_min 0.849
_shelx_estimated_absorpt_t_max 0.893

loop_
_space_group_symop_operation_xyz
'x, y, z'
'-x, -y, -z'

loop_
_atom_site_label
_atom_site_type_symbol
_atom_site_fract_x
_atom_site_fract_y
_atom_site_fract_z
_atom_site_U_iso_or_equiv
_atom_site_adp_type
_atom_site_occupancy
_atom_site_site_symmetry_order
_atom_site_calc_flag
_atom_site_refinement_flags_posn
_atom_site_refinement_flags_adp
_atom_site_refinement_flags_occupancy
_atom_site_disorder_assembly
_atom_site_disorder_group
Ru1 Ru 0.78285(2) 0.22167(2) 0.13741(2) 0.01005(8) Uani 1 1 d . . . . .
Cl1 Cl 0.84647(7) 0.13679(6) 0.21385(5) 0.0164(2) Uani 1 1 d . . . . .
N1 N 0.8916(3) 0.3151(2) 0.17446(17) 0.0150(7) Uani 1 1 d . . . . .
N2 N 0.9406(2) 0.3525(2) 0.13132(17) 0.0136(7) Uani 1 1 d . . . . .
N3 N 0.7477(2) 0.3077(2) 0.07695(16) 0.0127(7) Uani 1 1 d . . . . .
N4 N 0.8211(2) 0.3415(2) 0.04638(16) 0.0123(7) Uani 1 1 d . . . . .
N5 N 0.8851(2) 0.1770(2) 0.07377(16) 0.0122(7) Uani 1 1 d . . . . .
N6 N 0.9363(2) 0.2360(2) 0.04668(16) 0.0131(7) Uani 1 1 d . . . . .
C1 C 0.9187(3) 0.3255(3) 0.0629(2) 0.0145(8) Uani 1 1 d . . . . .
H1 H 0.9619 0.3585 0.0381 0.017 Uiso 1 1 calc R U . . .
C2 C 1.0072(3) 0.4121(3) 0.1607(2) 0.0203(9) Uani 1 1 d . . . . .
H2 H 1.0504 0.4456 0.1404 0.024 Uiso 1 1 calc R U . . .
C3 C 0.9994(3) 0.4140(3) 0.2253(2) 0.0238(10) Uani 1 1 d . . . . .
H3 H 1.0355 0.4496 0.2590 0.029 Uiso 1 1 calc R U . . .
C4 C 0.9271(3) 0.3528(3) 0.2319(2) 0.0202(9) Uani 1 1 d . . . . .
H4 H 0.9065 0.3400 0.2719 0.024 Uiso 1 1 calc R U . . .
C5 C 0.7877(3) 0.3956(3) 0.0069(2) 0.0161(9) Uani 1 1 d . . . . .
H5 H 0.8249 0.4268 -0.0190 0.019 Uiso 1 1 calc R U . . .
C6 C 0.6904(3) 0.3964(3) 0.0117(2) 0.0185(9) Uani 1 1 d . . . . .
H6 H 0.6464 0.4277 -0.0102 0.022 Uiso 1 1 calc R U . . .
C7 C 0.6687(3) 0.3417(3) 0.0557(2) 0.0157(9) Uani 1 1 d . . . . .
H7 H 0.6059 0.3303 0.0687 0.019 Uiso 1 1 calc R U . . .
C8 C 1.0085(3) 0.1984(3) 0.0118(2) 0.0170(9) Uani 1 1 d . . . . .
H8 H 1.0542 0.2262 -0.0109 0.020 Uiso 1 1 calc R U . . .
C9 C 1.0021(3) 0.1142(3) 0.0160(2) 0.0203(9) Uani 1 1 d . . . . .
H9 H 1.0417 0.0711 -0.0036 0.024 Uiso 1 1 calc R U . . .
C10 C 0.9255(3) 0.1038(3) 0.0550(2) 0.0190(9) Uani 1 1 d . . . . .
H10 H 0.9051 0.0508 0.0666 0.023 Uiso 1 1 calc R U . . .
N7 N 0.6956(2) 0.2783(2) 0.20922(16) 0.0131(7) Uani 1 1 d . . . . .
C21 C 0.6817(3) 0.3628(3) 0.2164(2) 0.0180(9) Uani 1 1 d . . . . .
H21 H 0.7064 0.3941 0.1853 0.022 Uiso 1 1 calc R U . . .
C22 C 0.6338(3) 0.4058(3) 0.2661(2) 0.0185(9) Uani 1 1 d . . . . .
H22 H 0.6258 0.4654 0.2687 0.022 Uiso 1 1 calc R U . . .
C23 C 0.5968(3) 0.3622(3) 0.3129(2) 0.0180(9) Uani 1 1 d . . . . .
C24 C 0.6104(3) 0.2755(3) 0.3058(2) 0.0157(9) Uani 1 1 d . . . . .
H24 H 0.5865 0.2431 0.3365 0.019 Uiso 1 1 calc R U . . .
C25 C 0.6586(3) 0.2360(3) 0.2543(2) 0.0147(8) Uani 1 1 d . . . . .
H25 H 0.6662 0.1762 0.2502 0.018 Uiso 1 1 calc R U . . .
C26 C 0.5463(4) 0.4101(3) 0.3680(2) 0.0237(10) Uani 1 1 d . . . . .
H26A H 0.5871 0.4600 0.3886 0.028 Uiso 1 1 calc R U . . .
H26B H 0.4854 0.4311 0.3517 0.028 Uiso 1 1 calc R U . . .
O1 O 0.5268(3) 0.3566(2) 0.41404(16) 0.0276(8) Uani 1 1 d . . . . .
H1A H 0.4779 0.3729 0.4335 0.041 Uiso 1 1 calc R U . . .
P1 P 0.66800(7) 0.12161(7) 0.08595(5) 0.0124(2) Uani 1 1 d . . . . .
C101 C 0.5579(3) 0.1058(3) 0.12785(19) 0.0147(8) Uani 1 1 d . . . . .
C102 C 0.5277(3) 0.0260(3) 0.1419(2) 0.0208(9) Uani 1 1 d . . . . .
H102 H 0.5630 -0.0227 0.1272 0.025 Uiso 1 1 calc R U . . .
C103 C 0.4473(3) 0.0169(3) 0.1769(2) 0.0276(11) Uani 1 1 d . . . . .
H103 H 0.4279 -0.0377 0.1861 0.033 Uiso 1 1 calc R U . . .
C104 C 0.3950(3) 0.0879(4) 0.1987(2) 0.0269(11) Uani 1 1 d . . . . .
H104 H 0.3406 0.0822 0.2234 0.032 Uiso 1 1 calc R U . . .
C105 C 0.4232(3) 0.1670(3) 0.1839(2) 0.0267(11) Uani 1 1 d . . . . .
H105 H 0.3866 0.2152 0.1977 0.032 Uiso 1 1 calc R U . . .
C106 C 0.5039(3) 0.1767(3) 0.1494(2) 0.0199(9) Uani 1 1 d . . . . .
H106 H 0.5227 0.2314 0.1402 0.024 Uiso 1 1 calc R U . . .
C111 C 0.7057(3) 0.0119(3) 0.0617(2) 0.0162(9) Uani 1 1 d . . . . .
C112 C 0.7497(3) -0.0296(3) 0.1082(2) 0.0197(9) Uani 1 1 d . . . . .
H112 H 0.7611 -0.0006 0.1510 0.024 Uiso 1 1 calc R U . . .
C113 C 0.7772(3) -0.1135(3) 0.0922(2) 0.0237(10) Uani 1 1 d . . . . .
H113 H 0.8073 -0.1414 0.1241 0.028 Uiso 1 1 calc R U . . .
C114 C 0.7607(3) -0.1563(3) 0.0295(3) 0.0256(11) Uani 1 1 d . . . . .
H114 H 0.7788 -0.2136 0.0188 0.031 Uiso 1 1 calc R U . . .
C115 C 0.7182(3) -0.1157(3) -0.0168(2) 0.0240(10) Uani 1 1 d . . . . .
H115 H 0.7077 -0.1447 -0.0597 0.029 Uiso 1 1 calc R U . . .
C116 C 0.6905(3) -0.0313(3) -0.0007(2) 0.0195(9) Uani 1 1 d . . . . .
H116 H 0.6611 -0.0034 -0.0329 0.023 Uiso 1 1 calc R U . . .
C121 C 0.6243(3) 0.1503(3) 0.0085(2) 0.0159(9) Uani 1 1 d . . . . .
C122 C 0.5288(3) 0.1648(3) -0.0054(2) 0.0196(9) Uani 1 1 d . . . . .
H122 H 0.4815 0.1531 0.0236 0.023 Uiso 1 1 calc R U . . .
C123 C 0.5016(4) 0.1963(3) -0.0613(2) 0.0261(11) Uani 1 1 d . . . . .
H123 H 0.4361 0.2072 -0.0698 0.031 Uiso 1 1 calc R U . . .
C124 C 0.5686(4) 0.2118(4) -0.1045(2) 0.0308(12) Uani 1 1 d . . . . .
H124 H 0.5498 0.2342 -0.1423 0.037 Uiso 1 1 calc R U . . .
C125 C 0.6646(4) 0.1945(3) -0.0923(2) 0.0270(11) Uani 1 1 d . . . . .
H125 H 0.7108 0.2034 -0.1227 0.032 Uiso 1 1 calc R U . . .
C126 C 0.6925(3) 0.1644(3) -0.0363(2) 0.0204(9) Uani 1 1 d . . . . .
H126 H 0.7580 0.1533 -0.0280 0.025 Uiso 1 1 calc R U . . .
Ru2 Ru 0.70890(2) 0.18710(2) 0.62074(2) 0.01131(9) Uani 1 1 d . . . . .
Cl2 Cl 0.64199(7) 0.07603(7) 0.67423(5) 0.0175(2) Uani 1 1 d . . . . .
N11 N 0.6136(2) 0.1511(2) 0.54134(17) 0.0146(7) Uani 1 1 d . . . . .
N12 N 0.5608(2) 0.2136(2) 0.52115(17) 0.0149(7) Uani 1 1 d . . . . .
N13 N 0.7440(3) 0.2928(2) 0.57928(17) 0.0156(7) Uani 1 1 d . . . . .
N14 N 0.6697(3) 0.3321(2) 0.55178(16) 0.0149(7) Uani 1 1 d . . . . .
N15 N 0.5975(3) 0.2616(2) 0.66018(17) 0.0165(7) Uani 1 1 d . . . . .
N16 N 0.5460(3) 0.3049(2) 0.62034(17) 0.0171(8) Uani 1 1 d . . . . .
C151 C 0.5723(3) 0.2999(3) 0.5544(2) 0.0171(9) Uani 1 1 d . . . . .
H151 H 0.5287 0.3362 0.5323 0.020 Uiso 1 1 calc R U . . .
C152 C 0.5013(3) 0.1815(3) 0.4697(2) 0.0187(9) Uani 1 1 d . . . . .
H152 H 0.4577 0.2125 0.4472 0.022 Uiso 1 1 calc R U . . .
C153 C 0.5159(3) 0.0964(3) 0.4562(2) 0.0183(9) Uani 1 1 d . . . . .
H153 H 0.4849 0.0564 0.4226 0.022 Uiso 1 1 calc R U . . .
C154 C 0.5860(3) 0.0800(3) 0.5019(2) 0.0151(8) Uani 1 1 d . . . . .
H154 H 0.6105 0.0255 0.5043 0.018 Uiso 1 1 calc R U . . .
C155 C 0.7020(3) 0.4012(3) 0.5273(2) 0.0230(10) Uani 1 1 d . . . . .
H155 H 0.6641 0.4381 0.5062 0.028 Uiso 1 1 calc R U . . .
C156 C 0.7989(4) 0.4078(3) 0.5387(2) 0.0272(11) Uani 1 1 d . . . . .
H156 H 0.8420 0.4500 0.5274 0.033 Uiso 1 1 calc R U . . .
C157 C 0.8216(3) 0.3396(3) 0.5704(2) 0.0202(9) Uani 1 1 d . . . . .
H157 H 0.8850 0.3279 0.5839 0.024 Uiso 1 1 calc R U . . .
C158 C 0.4753(3) 0.3479(3) 0.6515(2) 0.0232(10) Uani 1 1 d . . . . .
H158 H 0.4299 0.3821 0.6337 0.028 Uiso 1 1 calc R U . . .
C159 C 0.4824(4) 0.3323(3) 0.7138(2) 0.0267(11) Uani 1 1 d . . . . .
H159 H 0.4433 0.3536 0.7480 0.032 Uiso 1 1 calc R U . . .
C160 C 0.5590(3) 0.2784(3) 0.7165(2) 0.0221(10) Uani 1 1 d . . . . .
H160 H 0.5805 0.2567 0.7541 0.027 Uiso 1 1 calc R U . . .
N17 N 0.7905(3) 0.2300(2) 0.70569(17) 0.0153(7) Uani 1 1 d . . . . .
C171 C 0.8282(3) 0.1759(3) 0.7429(2) 0.0154(8) Uani 1 1 d . . . . .
H171 H 0.8175 0.1162 0.7294 0.018 Uiso 1 1 calc R U . . .
C172 C 0.8813(3) 0.2034(3) 0.7995(2) 0.0165(9) Uani 1 1 d . . . . .
H172 H 0.9061 0.1631 0.8242 0.020 Uiso 1 1 calc R U . . .
C173 C 0.8985(3) 0.2899(3) 0.8205(2) 0.0183(9) Uani 1 1 d . . . . .
C174 C 0.8587(3) 0.3464(3) 0.7835(2) 0.0195(9) Uani 1 1 d . . . . .
H174 H 0.8676 0.4062 0.7967 0.023 Uiso 1 1 calc R U . . .
C175 C 0.8059(3) 0.3142(3) 0.7272(2) 0.0182(9) Uani 1 1 d . . . . .
H175 H 0.7791 0.3534 0.7023 0.022 Uiso 1 1 calc R U . . .
C176 C 0.9589(4) 0.3192(3) 0.8814(2) 0.0261(10) Uani 1 1 d . . . . .
H17A H 0.9364 0.2890 0.9160 0.031 Uiso 1 1 calc R U . . .
H17B H 1.0265 0.3049 0.8742 0.031 Uiso 1 1 calc R U . . .
O11 O 0.9540(2) 0.4079(2) 0.90082(16) 0.0251(7) Uani 1 1 d . . . . .
H11 H 0.9975 0.4248 0.9293 0.038 Uiso 1 1 calc R U . . .
P2 P 0.83139(8) 0.11083(7) 0.57137(5) 0.0130(2) Uani 1 1 d . . . . .
C201 C 0.9432(3) 0.1100(3) 0.62201(19) 0.0143(8) Uani 1 1 d . . . . .
C202 C 0.9802(3) 0.0346(3) 0.6363(2) 0.0197(9) Uani 1 1 d . . . . .
H202 H 0.9511 -0.0186 0.6166 0.024 Uiso 1 1 calc R U . . .
C203 C 1.0598(3) 0.0365(3) 0.6792(2) 0.0260(11) Uani 1 1 d . . . . .
H203 H 1.0840 -0.0154 0.6892 0.031 Uiso 1 1 calc R U . . .
C204 C 1.1036(3) 0.1141(3) 0.7075(2) 0.0256(11) Uani 1 1 d . . . . .
H204 H 1.1576 0.1155 0.7369 0.031 Uiso 1 1 calc R U . . .
C205 C 1.0677(3) 0.1895(3) 0.6922(2) 0.0222(10) Uani 1 1 d . . . . .
H205 H 1.0973 0.2427 0.7114 0.027 Uiso 1 1 calc R U . . .
C206 C 0.9890(3) 0.1876(3) 0.6492(2) 0.0202(9) Uani 1 1 d . . . . .
H206 H 0.9662 0.2394 0.6382 0.024 Uiso 1 1 calc R U . . .
C211 C 0.8058(3) -0.0028(3) 0.5406(2) 0.0166(9) Uani 1 1 d . . . . .
C212 C 0.8209(3) -0.0386(3) 0.4770(2) 0.0201(9) Uani 1 1 d . . . . .
H212 H 0.8461 -0.0041 0.4482 0.024 Uiso 1 1 calc R U . . .
C213 C 0.7990(3) -0.1250(3) 0.4559(2) 0.0246(10) Uani 1 1 d . . . . .
H213 H 0.8095 -0.1489 0.4127 0.030 Uiso 1 1 calc R U . . .
C214 C 0.7623(3) -0.1760(3) 0.4971(3) 0.0263(11) Uani 1 1 d . . . . .
H214 H 0.7470 -0.2347 0.4822 0.032 Uiso 1 1 calc R U . . .
C215 C 0.7478(3) -0.1414(3) 0.5601(2) 0.0237(10) Uani 1 1 d . . . . .
H215 H 0.7229 -0.1764 0.5887 0.028 Uiso 1 1 calc R U . . .
C216 C 0.7695(3) -0.0554(3) 0.5819(2) 0.0188(9) Uani 1 1 d . . . . .
H216 H 0.7594 -0.0322 0.6254 0.023 Uiso 1 1 calc R U . . .
C221 C 0.8720(3) 0.1522(3) 0.4997(2) 0.0153(8) Uani 1 1 d . . . . .
C222 C 0.8040(3) 0.1701(3) 0.4534(2) 0.0208(9) Uani 1 1 d . . . . .
H222 H 0.7375 0.1630 0.4602 0.025 Uiso 1 1 calc R U . . .
C223 C 0.8326(3) 0.1981(3) 0.3976(2) 0.0213(10) Uani 1 1 d . . . . .
H223 H 0.7857 0.2089 0.3660 0.026 Uiso 1 1 calc R U . . .
C224 C 0.9288(3) 0.2102(3) 0.3878(2) 0.0216(10) Uani 1 1 d . . . . .
H224 H 0.9482 0.2293 0.3495 0.026 Uiso 1 1 calc R U . . .
C225 C 0.9969(3) 0.1943(3) 0.4338(2) 0.0217(10) Uani 1 1 d . . . . .
H225 H 1.0632 0.2036 0.4276 0.026 Uiso 1 1 calc R U . . .
C226 C 0.9686(3) 0.1648(3) 0.4894(2) 0.0187(9) Uani 1 1 d . . . . .
H226 H 1.0158 0.1532 0.5205 0.022 Uiso 1 1 calc R U . . .
Cl3 Cl 0.36863(8) 0.40062(7) 0.50771(5) 0.0193(2) Uani 1 1 d . . . . .
Cl4 Cl 0.12107(8) 0.39902(7) 0.00214(5) 0.0206(2) Uani 1 1 d . . . . .
C301 C 0.5945(3) 0.9365(3) 0.3046(2) 0.0230(10) Uani 1 1 d . . . . .
H301 H 0.5279 0.9566 0.2995 0.028 Uiso 1 1 calc R U . . .
Cl5 Cl 0.67571(10) 1.02550(8) 0.31401(8) 0.0385(3) Uani 1 1 d . . . . .
Cl6 Cl 0.61880(9) 0.86514(8) 0.23451(6) 0.0298(3) Uani 1 1 d . . . . .
Cl7 Cl 0.60183(9) 0.88522(8) 0.37259(6) 0.0292(3) Uani 1 1 d . . . . .
C302 C 0.7350(4) 0.5954(3) 0.1260(2) 0.0256(10) Uani 1 1 d . . . . .
H302 H 0.7491 0.5922 0.0795 0.031 Uiso 1 1 calc R U . . .
Cl8 Cl 0.74370(12) 0.70296(9) 0.16273(10) 0.0561(5) Uani 1 1 d . . . . .
Cl9 Cl 0.81973(9) 0.53750(8) 0.16321(6) 0.0308(3) Uani 1 1 d . . . . .
Cl10 Cl 0.61732(9) 0.55405(8) 0.13130(6) 0.0322(3) Uani 1 1 d . . . . .
C303 C 0.3242(4) 0.4290(3) 0.0982(3) 0.0310(12) Uani 1 1 d . . . . .
H303 H 0.2640 0.4408 0.0741 0.037 Uiso 1 1 calc R U . . .
Cl11 Cl 0.36361(12) 0.52374(10) 0.14823(7) 0.0468(4) Uani 1 1 d . . . . .
Cl12 Cl 0.40971(12) 0.39748(13) 0.04138(8) 0.0564(4) Uani 1 1 d . . . . .
Cl13 Cl 0.2966(2) 0.34959(13) 0.14334(10) 0.0857(8) Uani 1 1 d . . . . .
C304 C 0.2588(4) 0.3902(3) 0.3568(3) 0.0319(12) Uani 1 1 d . . . . .
H304 H 0.2922 0.4085 0.4001 0.038 Uiso 1 1 calc R U . . .
Cl14 Cl 0.31352(13) 0.29863(9) 0.31819(7) 0.0462(4) Uani 1 1 d . . . . .
Cl15 Cl 0.27247(13) 0.47361(10) 0.31073(8) 0.0485(4) Uani 1 1 d . . . . .
Cl16 Cl 0.13776(12) 0.36822(13) 0.36769(9) 0.0592(5) Uani 1 1 d . . . . .
C305 C 0.0878(4) 0.1108(3) 0.1956(2) 0.0274(11) Uani 1 1 d . . . . .
H305 H 0.0161 0.1089 0.1955 0.033 Uiso 1 1 calc R U . . .
Cl17 Cl 0.13387(10) 0.10911(11) 0.27461(7) 0.0428(4) Uani 1 1 d . . . . .
Cl18 Cl 0.12674(10) 0.20477(8) 0.16865(6) 0.0349(3) Uani 1 1 d . . . . .
Cl19 Cl 0.12444(11) 0.02058(9) 0.14352(8) 0.0430(3) Uani 1 1 d . . . . .
C306 C 0.1654(5) 0.4369(4) 0.5924(3) 0.0418(14) Uani 1 1 d . . . . .
H306 H 0.2231 0.4379 0.5661 0.050 Uiso 1 1 calc R U . . .
Cl20 Cl 0.07784(13) 0.37001(16) 0.54737(9) 0.0729(6) Uani 1 1 d . . . . .
Cl21 Cl 0.19884(19) 0.3964(2) 0.66261(11) 0.0978(9) Uani 1 1 d . . . . .
Cl22 Cl 0.1306(3) 0.54100(16) 0.61250(13) 0.1171(12) Uani 1 1 d . . . . .

loop_
_atom_site_aniso_label
_atom_site_aniso_U_11
_atom_site_aniso_U_22
_atom_site_aniso_U_33
_atom_site_aniso_U_23
_atom_site_aniso_U_13
_atom_site_aniso_U_12
Ru1 0.01149(16) 0.00962(16) 0.00932(16) 0.00202(12) 0.00238(12) -0.00036(12)
Cl1 0.0183(5) 0.0166(5) 0.0157(5) 0.0067(4) 0.0014(4) 0.0022(4)
N1 0.0161(18) 0.0150(18) 0.0148(18) 0.0043(14) 0.0049(14) -0.0018(14)
N2 0.0150(18) 0.0121(17) 0.0135(17) 0.0021(14) 0.0020(14) -0.0027(13)
N3 0.0126(17) 0.0124(17) 0.0126(17) 0.0005(13) 0.0019(13) -0.0036(13)
N4 0.0143(17) 0.0111(17) 0.0116(17) 0.0020(13) 0.0031(13) -0.0020(13)
N5 0.0120(17) 0.0123(17) 0.0127(17) 0.0038(13) 0.0019(13) -0.0019(13)
N6 0.0158(18) 0.0114(17) 0.0127(17) 0.0029(13) 0.0024(13) -0.0010(13)
C1 0.017(2) 0.014(2) 0.013(2) 0.0017(16) 0.0011(16) -0.0013(16)
C2 0.021(2) 0.015(2) 0.024(2) 0.0018(18) -0.0018(18) -0.0050(17)
C3 0.030(3) 0.022(2) 0.018(2) 0.0001(18) -0.0090(19) -0.0080(19)
C4 0.027(2) 0.021(2) 0.011(2) 0.0009(17) -0.0017(18) -0.0019(19)
C5 0.023(2) 0.013(2) 0.013(2) 0.0041(16) 0.0004(17) -0.0019(17)
C6 0.024(2) 0.015(2) 0.017(2) 0.0052(17) -0.0011(18) 0.0023(17)
C7 0.017(2) 0.012(2) 0.018(2) -0.0008(16) 0.0022(17) 0.0012(16)
C8 0.017(2) 0.021(2) 0.014(2) 0.0032(17) 0.0054(16) -0.0001(17)
C9 0.018(2) 0.017(2) 0.025(2) 0.0004(18) 0.0086(18) 0.0028(17)
C10 0.019(2) 0.014(2) 0.025(2) 0.0050(18) 0.0075(18) 0.0006(17)
N7 0.0120(17) 0.0137(18) 0.0140(17) 0.0032(14) 0.0015(13) 0.0004(13)
C21 0.021(2) 0.017(2) 0.017(2) 0.0050(17) 0.0033(17) -0.0021(17)
C22 0.027(2) 0.011(2) 0.017(2) -0.0006(17) 0.0045(18) 0.0022(17)
C23 0.019(2) 0.020(2) 0.015(2) 0.0023(17) 0.0014(17) 0.0014(17)
C24 0.018(2) 0.018(2) 0.012(2) 0.0065(17) 0.0013(16) 0.0002(17)
C25 0.020(2) 0.012(2) 0.012(2) 0.0031(16) -0.0004(16) 0.0005(16)
C26 0.032(3) 0.021(2) 0.019(2) 0.0034(19) 0.009(2) 0.007(2)
O1 0.035(2) 0.0319(19) 0.0195(17) 0.0088(14) 0.0131(14) 0.0124(15)
P1 0.0125(5) 0.0128(5) 0.0117(5) 0.0014(4) 0.0030(4) -0.0018(4)
C101 0.011(2) 0.021(2) 0.012(2) 0.0019(16) 0.0019(15) -0.0035(16)
C102 0.019(2) 0.024(2) 0.019(2) 0.0040(18) 0.0018(18) -0.0030(18)
C103 0.021(2) 0.034(3) 0.031(3) 0.015(2) 0.003(2) -0.006(2)
C104 0.016(2) 0.047(3) 0.018(2) 0.008(2) 0.0062(18) -0.004(2)
C105 0.016(2) 0.040(3) 0.023(2) 0.000(2) 0.0035(19) 0.005(2)
C106 0.013(2) 0.027(2) 0.019(2) 0.0018(18) 0.0012(17) -0.0006(18)
C111 0.013(2) 0.014(2) 0.022(2) 0.0041(17) 0.0069(17) -0.0030(16)
C112 0.021(2) 0.016(2) 0.022(2) 0.0021(18) 0.0046(18) -0.0028(17)
C113 0.019(2) 0.018(2) 0.035(3) 0.007(2) 0.005(2) -0.0006(18)
C114 0.016(2) 0.014(2) 0.044(3) -0.005(2) 0.011(2) -0.0005(18)
C115 0.020(2) 0.018(2) 0.031(3) -0.007(2) 0.009(2) -0.0005(18)
C116 0.016(2) 0.018(2) 0.023(2) -0.0019(18) 0.0053(18) -0.0027(17)
C121 0.022(2) 0.012(2) 0.012(2) -0.0007(16) 0.0005(17) -0.0054(17)
C122 0.020(2) 0.021(2) 0.017(2) 0.0022(18) -0.0002(17) -0.0052(18)
C123 0.022(2) 0.035(3) 0.021(2) 0.006(2) -0.0040(19) -0.005(2)
C124 0.034(3) 0.046(3) 0.013(2) 0.011(2) -0.007(2) -0.010(2)
C125 0.030(3) 0.037(3) 0.014(2) 0.004(2) 0.0060(19) -0.010(2)
C126 0.020(2) 0.023(2) 0.017(2) 0.0006(18) 0.0036(18) -0.0042(18)
Ru2 0.01200(17) 0.01193(17) 0.01059(16) 0.00364(12) -0.00007(12) 0.00147(12)
Cl2 0.0154(5) 0.0186(5) 0.0205(5) 0.0088(4) 0.0028(4) 0.0007(4)
N11 0.0111(17) 0.0176(19) 0.0167(18) 0.0071(14) 0.0014(14) 0.0028(14)
N12 0.0133(18) 0.0163(18) 0.0162(18) 0.0063(14) -0.0013(14) 0.0024(14)
N13 0.0174(18) 0.0143(18) 0.0155(18) 0.0043(14) -0.0017(14) 0.0013(14)
N14 0.0203(19) 0.0135(18) 0.0115(17) 0.0041(14) -0.0021(14) 0.0028(14)
N15 0.0197(19) 0.0175(19) 0.0134(18) 0.0052(14) -0.0011(14) 0.0035(15)
N16 0.0184(19) 0.0174(19) 0.0166(18) 0.0038(15) 0.0022(14) 0.0061(15)
C151 0.021(2) 0.017(2) 0.014(2) 0.0016(17) -0.0006(17) 0.0056(17)
C152 0.016(2) 0.025(2) 0.015(2) 0.0033(18) -0.0013(17) 0.0012(18)
C153 0.018(2) 0.020(2) 0.015(2) -0.0002(17) -0.0016(17) -0.0036(17)
C154 0.014(2) 0.014(2) 0.017(2) 0.0017(17) 0.0025(16) -0.0002(16)
C155 0.030(3) 0.018(2) 0.022(2) 0.0104(19) -0.0047(19) -0.0003(19)
C156 0.031(3) 0.023(3) 0.030(3) 0.013(2) -0.001(2) -0.005(2)
C157 0.019(2) 0.019(2) 0.024(2) 0.0081(18) 0.0013(18) -0.0013(18)
C158 0.025(2) 0.020(2) 0.024(2) 0.0018(19) 0.0045(19) 0.0071(19)
C159 0.028(3) 0.031(3) 0.021(2) 0.001(2) 0.011(2) 0.012(2)
C160 0.030(3) 0.024(2) 0.013(2) 0.0035(18) 0.0026(18) 0.0028(19)
N17 0.0161(18) 0.0180(19) 0.0122(17) 0.0042(14) 0.0012(14) 0.0008(14)
C171 0.017(2) 0.017(2) 0.013(2) 0.0041(16) 0.0051(16) 0.0018(16)
C172 0.015(2) 0.022(2) 0.015(2) 0.0079(17) 0.0028(16) 0.0026(17)
C173 0.021(2) 0.023(2) 0.011(2) 0.0041(17) 0.0030(17) 0.0004(18)
C174 0.027(2) 0.015(2) 0.015(2) 0.0005(17) -0.0014(18) -0.0009(18)
C175 0.021(2) 0.017(2) 0.018(2) 0.0059(17) 0.0004(17) 0.0006(17)
C176 0.033(3) 0.025(3) 0.019(2) 0.0041(19) -0.006(2) -0.004(2)
O11 0.0307(19) 0.0219(17) 0.0199(17) -0.0023(13) -0.0035(14) -0.0048(14)
P2 0.0128(5) 0.0158(5) 0.0111(5) 0.0044(4) -0.0008(4) 0.0014(4)
C201 0.015(2) 0.020(2) 0.0096(19) 0.0058(16) 0.0022(16) 0.0020(17)
C202 0.017(2) 0.022(2) 0.021(2) 0.0063(18) -0.0018(18) 0.0023(18)
C203 0.020(2) 0.035(3) 0.026(3) 0.013(2) -0.0007(19) 0.006(2)
C204 0.018(2) 0.042(3) 0.018(2) 0.009(2) -0.0057(18) 0.002(2)
C205 0.017(2) 0.032(3) 0.016(2) 0.0003(19) -0.0017(17) -0.0046(19)
C206 0.016(2) 0.020(2) 0.027(2) 0.0069(19) 0.0006(18) 0.0011(17)
C211 0.010(2) 0.020(2) 0.021(2) 0.0050(18) -0.0033(16) 0.0047(16)
C212 0.013(2) 0.023(2) 0.025(2) 0.0046(19) -0.0024(17) 0.0027(17)
C213 0.018(2) 0.027(3) 0.026(3) -0.004(2) -0.0053(19) 0.0055(19)
C214 0.020(2) 0.015(2) 0.042(3) -0.001(2) -0.008(2) 0.0036(18)
C215 0.017(2) 0.020(2) 0.036(3) 0.012(2) -0.0026(19) 0.0014(18)
C216 0.014(2) 0.020(2) 0.023(2) 0.0053(18) -0.0019(17) 0.0019(17)
C221 0.016(2) 0.016(2) 0.015(2) 0.0025(16) -0.0001(16) 0.0008(16)
C222 0.017(2) 0.028(3) 0.018(2) 0.0064(19) 0.0010(17) 0.0001(18)
C223 0.017(2) 0.031(3) 0.016(2) 0.0062(19) -0.0028(17) 0.0009(19)
C224 0.032(3) 0.019(2) 0.015(2) 0.0056(18) 0.0016(19) 0.0014(19)
C225 0.014(2) 0.027(3) 0.025(2) 0.008(2) 0.0027(18) -0.0001(18)
C226 0.017(2) 0.020(2) 0.019(2) 0.0048(18) -0.0003(17) 0.0018(17)
Cl3 0.0214(5) 0.0214(5) 0.0166(5) 0.0053(4) 0.0034(4) 0.0068(4)
Cl4 0.0222(5) 0.0217(5) 0.0176(5) 0.0032(4) 0.0030(4) -0.0074(4)
C301 0.020(2) 0.021(2) 0.028(3) 0.0047(19) 0.0003(19) 0.0016(18)
Cl5 0.0314(7) 0.0235(6) 0.0599(9) 0.0049(6) 0.0046(6) -0.0053(5)
Cl6 0.0308(6) 0.0330(7) 0.0247(6) 0.0004(5) 0.0057(5) 0.0000(5)
Cl7 0.0297(6) 0.0341(7) 0.0242(6) 0.0078(5) -0.0055(5) 0.0010(5)
C302 0.032(3) 0.021(2) 0.025(2) 0.005(2) 0.010(2) 0.003(2)
Cl8 0.0536(10) 0.0144(6) 0.0999(14) 0.0032(7) 0.0194(9) 0.0019(6)
Cl9 0.0350(7) 0.0246(6) 0.0350(7) 0.0103(5) 0.0038(5) 0.0023(5)
Cl10 0.0288(6) 0.0329(7) 0.0332(7) -0.0032(5) 0.0121(5) 0.0000(5)
C303 0.037(3) 0.030(3) 0.029(3) 0.014(2) -0.004(2) -0.004(2)
Cl11 0.0560(9) 0.0399(8) 0.0415(8) -0.0003(6) 0.0020(7) -0.0126(7)
Cl12 0.0431(9) 0.0725(12) 0.0511(9) -0.0027(8) 0.0031(7) 0.0241(8)
Cl13 0.148(2) 0.0525(11) 0.0613(12) 0.0373(10) -0.0120(13) -0.0315(12)
C304 0.041(3) 0.032(3) 0.024(3) 0.009(2) -0.003(2) -0.003(2)
Cl14 0.0749(11) 0.0311(7) 0.0321(7) 0.0031(6) 0.0042(7) 0.0032(7)
Cl15 0.0697(11) 0.0383(8) 0.0443(8) 0.0228(7) 0.0126(7) 0.0110(7)
Cl16 0.0369(8) 0.0860(13) 0.0585(10) 0.0271(9) -0.0031(7) -0.0096(8)
C305 0.020(2) 0.035(3) 0.030(3) 0.015(2) 0.000(2) -0.001(2)
Cl17 0.0355(7) 0.0676(10) 0.0304(7) 0.0252(7) 0.0012(6) -0.0038(7)
Cl18 0.0445(8) 0.0295(7) 0.0325(7) 0.0116(5) -0.0014(6) -0.0006(6)
Cl19 0.0533(9) 0.0289(7) 0.0482(8) 0.0085(6) 0.0017(7) 0.0099(6)
C306 0.048(4) 0.047(4) 0.028(3) -0.002(3) 0.012(3) -0.010(3)
Cl20 0.0395(9) 0.1138(17) 0.0540(11) -0.0162(11) 0.0046(8) -0.0292(10)
Cl21 0.1018(18) 0.142(2) 0.0540(12) 0.0477(14) -0.0162(11) -0.0609(17)
Cl22 0.212(3) 0.0656(15) 0.0734(16) -0.0126(12) 0.0739(19) 0.0263(18)

loop_
_atom_type_symbol
_atom_type_description
_atom_type_scat_dispersion_real
_atom_type_scat_dispersion_imag
_atom_type_scat_source
C C 0.0033 0.0016 'International Tables Vol C Tables 4.2.6.8 and 6.1.1.4'
H H 0.0000 0.0000 'International Tables Vol C Tables 4.2.6.8 and 6.1.1.4'
Cl Cl 0.1484 0.1585 'International Tables Vol C Tables 4.2.6.8 and 6.1.1.4'
N N 0.0061 0.0033 'International Tables Vol C Tables 4.2.6.8 and 6.1.1.4'
O O 0.0106 0.0060 'International Tables Vol C Tables 4.2.6.8 and 6.1.1.4'
P P 0.1023 0.0942 'International Tables Vol C Tables 4.2.6.8 and 6.1.1.4'
Ru Ru -1.2594 0.8363 'International Tables Vol C Tables 4.2.6.8 and 6.1.1.4'

loop_
_geom_angle_atom_site_label_1
_geom_angle_atom_site_label_2
_geom_angle_atom_site_label_3
_geom_angle
_geom_angle_site_symmetry_1
_geom_angle_site_symmetry_3
_geom_angle_publ_flag
N3 Ru1 N5 87.98(13) . . ?
N3 Ru1 N7 92.68(13) . . ?
N5 Ru1 N7 171.62(13) . . ?
N3 Ru1 N1 83.70(13) . . ?
N5 Ru1 N1 83.85(13) . . ?
N7 Ru1 N1 87.92(13) . . ?
N3 Ru1 P1 91.93(10) . . ?
N5 Ru1 P1 91.78(10) . . ?
N7 Ru1 P1 96.55(10) . . ?
N1 Ru1 P1 173.91(10) . . ?
N3 Ru1 Cl1 170.56(10) . . ?
N5 Ru1 Cl1 89.92(10) . . ?
N7 Ru1 Cl1 88.08(10) . . ?
N1 Ru1 Cl1 86.92(10) . . ?
P1 Ru1 Cl1 97.34(4) . . ?
C4 N1 N2 105.1(3) . . ?
C4 N1 Ru1 137.5(3) . . ?
N2 N1 Ru1 117.4(3) . . ?
N1 N2 C2 112.0(3) . . ?
N1 N2 C1 119.3(3) . . ?
C2 N2 C1 128.7(4) . . ?
C7 N3 N4 104.9(3) . . ?
C7 N3 Ru1 137.8(3) . . ?
N4 N3 Ru1 117.3(3) . . ?
C5 N4 N3 111.2(3) . . ?
C5 N4 C1 128.2(4) . . ?
N3 N4 C1 120.2(3) . . ?
C10 N5 N6 105.1(3) . . ?
C10 N5 Ru1 137.0(3) . . ?
N6 N5 Ru1 117.4(3) . . ?
N5 N6 C8 110.7(3) . . ?
N5 N6 C1 120.3(3) . . ?
C8 N6 C1 128.4(4) . . ?
N4 C1 N6 110.6(3) . . ?
N4 C1 N2 110.5(3) . . ?
N6 C1 N2 109.1(3) . . ?
N4 C1 H1 108.9 . . ?
N6 C1 H1 108.9 . . ?
N2 C1 H1 108.9 . . ?
N2 C2 C3 106.0(4) . . ?
N2 C2 H2 127.0 . . ?
C3 C2 H2 127.0 . . ?
C2 C3 C4 106.2(4) . . ?
C2 C3 H3 126.9 . . ?
C4 C3 H3 126.9 . . ?
N1 C4 C3 110.6(4) . . ?
N1 C4 H4 124.7 . . ?
C3 C4 H4 124.7 . . ?
N4 C5 C6 106.8(4) . . ?
N4 C5 H5 126.6 . . ?
C6 C5 H5 126.6 . . ?
C5 C6 C7 105.9(4) . . ?
C5 C6 H6 127.0 . . ?
C7 C6 H6 127.0 . . ?
N3 C7 C6 111.2(4) . . ?
N3 C7 H7 124.4 . . ?
C6 C7 H7 124.4 . . ?
C9 C8 N6 106.8(4) . . ?
C9 C8 H8 126.6 . . ?
N6 C8 H8 126.6 . . ?
C8 C9 C10 106.0(4) . . ?
C8 C9 H9 127.0 . . ?
C10 C9 H9 127.0 . . ?
N5 C10 C9 111.4(4) . . ?
N5 C10 H10 124.3 . . ?
C9 C10 H10 124.3 . . ?
C21 N7 C25 116.3(4) . . ?
C21 N7 Ru1 120.1(3) . . ?
C25 N7 Ru1 123.3(3) . . ?
N7 C21 C22 123.4(4) . . ?
N7 C21 H21 118.3 . . ?
C22 C21 H21 118.3 . . ?
C21 C22 C23 120.0(4) . . ?
C21 C22 H22 120.0 . . ?
C23 C22 H22 120.0 . . ?
C24 C23 C22 116.9(4) . . ?
C24 C23 C26 123.3(4) . . ?
C22 C23 C26 119.7(4) . . ?
C25 C24 C23 120.1(4) . . ?
C25 C24 H24 120.0 . . ?
C23 C24 H24 120.0 . . ?
N7 C25 C24 123.2(4) . . ?
N7 C25 H25 118.4 . . ?
C24 C25 H25 118.4 . . ?
O1 C26 C23 110.4(4) . . ?
O1 C26 H26A 109.6 . . ?
C23 C26 H26A 109.6 . . ?
O1 C26 H26B 109.6 . . ?
C23 C26 H26B 109.6 . . ?
H26A C26 H26B 108.1 . . ?
C26 O1 H1A 109.5 . . ?
C101 P1 C111 102.74(19) . . ?
C101 P1 C121 103.86(19) . . ?
C111 P1 C121 102.1(2) . . ?
C101 P1 Ru1 117.59(14) . . ?
C111 P1 Ru1 117.61(14) . . ?
C121 P1 Ru1 111.03(14) . . ?
C102 C101 C106 118.4(4) . . ?
C102 C101 P1 122.5(3) . . ?
C106 C101 P1 119.1(3) . . ?
C103 C102 C101 121.2(4) . . ?
C103 C102 H102 119.4 . . ?
C101 C102 H102 119.4 . . ?
C102 C103 C104 119.9(5) . . ?
C102 C103 H103 120.1 . . ?
C104 C103 H103 120.1 . . ?
C105 C104 C103 119.5(4) . . ?
C105 C104 H104 120.3 . . ?
C103 C104 H104 120.3 . . ?
C106 C105 C104 120.9(5) . . ?
C106 C105 H105 119.6 . . ?
C104 C105 H105 119.6 . . ?
C105 C106 C101 120.2(4) . . ?
C105 C106 H106 119.9 . . ?
C101 C106 H106 119.9 . . ?
C116 C111 C112 118.9(4) . . ?
C116 C111 P1 122.5(3) . . ?
C112 C111 P1 118.6(3) . . ?
C111 C112 C113 120.4(4) . . ?
C111 C112 H112 119.8 . . ?
C113 C112 H112 119.8 . . ?
C114 C113 C112 120.0(5) . . ?
C114 C113 H113 120.0 . . ?
C112 C113 H113 120.0 . . ?
C115 C114 C113 120.1(4) . . ?
C115 C114 H114 119.9 . . ?
C113 C114 H114 119.9 . . ?
C114 C115 C116 119.8(4) . . ?
C114 C115 H115 120.1 . . ?
C116 C115 H115 120.1 . . ?
C111 C116 C115 120.7(4) . . ?
C111 C116 H116 119.6 . . ?
C115 C116 H116 119.6 . . ?
C122 C121 C126 118.9(4) . . ?
C122 C121 P1 123.0(3) . . ?
C126 C121 P1 117.9(3) . . ?
C121 C122 C123 120.4(4) . . ?
C121 C122 H122 119.8 . . ?
C123 C122 H122 119.8 . . ?
C124 C123 C122 120.6(5) . . ?
C124 C123 H123 119.7 . . ?
C122 C123 H123 119.7 . . ?
C123 C124 C125 119.5(4) . . ?
C123 C124 H124 120.2 . . ?
C125 C124 H124 120.2 . . ?
C126 C125 C124 120.3(4) . . ?
C126 C125 H125 119.9 . . ?
C124 C125 H125 119.9 . . ?
C125 C126 C121 120.1(4) . . ?
C125 C126 H126 119.9 . . ?
C121 C126 H126 119.9 . . ?
N13 Ru2 N11 86.36(14) . . ?
N13 Ru2 N17 93.99(14) . . ?
N11 Ru2 N17 173.15(14) . . ?
N13 Ru2 N15 84.23(14) . . ?
N11 Ru2 N15 85.52(14) . . ?
N17 Ru2 N15 87.71(14) . . ?
N13 Ru2 P2 92.08(10) . . ?
N11 Ru2 P2 92.48(10) . . ?
N17 Ru2 P2 94.34(10) . . ?
N15 Ru2 P2 175.90(10) . . ?
N13 Ru2 Cl2 169.84(10) . . ?
N11 Ru2 Cl2 90.98(10) . . ?
N17 Ru2 Cl2 87.50(10) . . ?
N15 Ru2 Cl2 85.79(10) . . ?
P2 Ru2 Cl2 97.84(4) . . ?
C154 N11 N12 105.5(3) . . ?
C154 N11 Ru2 137.5(3) . . ?
N12 N11 Ru2 117.0(3) . . ?
C152 N12 N11 111.0(4) . . ?
C152 N12 C151 128.9(4) . . ?
N11 N12 C151 120.1(3) . . ?
C157 N13 N14 104.0(3) . . ?
C157 N13 Ru2 138.8(3) . . ?
N14 N13 Ru2 117.2(3) . . ?
C155 N14 N13 111.3(4) . . ?
C155 N14 C151 128.9(4) . . ?
N13 N14 C151 119.7(3) . . ?
C160 N15 N16 105.5(4) . . ?
C160 N15 Ru2 136.7(3) . . ?
N16 N15 Ru2 117.8(3) . . ?
C158 N16 N15 111.4(4) . . ?
C158 N16 C151 130.0(4) . . ?
N15 N16 C151 118.6(3) . . ?
N12 C151 N16 110.8(4) . . ?
N12 C151 N14 110.5(3) . . ?
N16 C151 N14 110.4(3) . . ?
N12 C151 H151 108.4 . . ?
N16 C151 H151 108.4 . . ?
N14 C151 H151 108.4 . . ?
N12 C152 C153 107.1(4) . . ?
N12 C152 H152 126.4 . . ?
C153 C152 H152 126.4 . . ?
C152 C153 C154 105.8(4) . . ?
C152 C153 H153 127.1 . . ?
C154 C153 H153 127.1 . . ?
N11 C154 C153 110.7(4) . . ?
N11 C154 H154 124.7 . . ?
C153 C154 H154 124.7 . . ?
N14 C155 C156 107.2(4) . . ?
N14 C155 H155 126.4 . . ?
C156 C155 H155 126.4 . . ?
C155 C156 C157 105.5(4) . . ?
C155 C156 H156 127.2 . . ?
C157 C156 H156 127.2 . . ?
N13 C157 C156 111.9(4) . . ?
N13 C157 H157 124.0 . . ?
C156 C157 H157 124.0 . . ?
N16 C158 C159 106.4(4) . . ?
N16 C158 H158 126.8 . . ?
C159 C158 H158 126.8 . . ?
C158 C159 C160 105.7(4) . . ?
C158 C159 H159 127.1 . . ?
C160 C159 H159 127.1 . . ?
N15 C160 C159 111.0(4) . . ?
N15 C160 H160 124.5 . . ?
C159 C160 H160 124.5 . . ?
C175 N17 C171 116.7(4) . . ?
C175 N17 Ru2 121.0(3) . . ?
C171 N17 Ru2 122.2(3) . . ?
N17 C171 C172 122.8(4) . . ?
N17 C171 H171 118.6 . . ?
C172 C171 H171 118.6 . . ?
C171 C172 C173 120.1(4) . . ?
C171 C172 H172 119.9 . . ?
C173 C172 H172 119.9 . . ?
C172 C173 C174 117.8(4) . . ?
C172 C173 C176 119.7(4) . . ?
C174 C173 C176 122.5(4) . . ?
C175 C174 C173 119.0(4) . . ?
C175 C174 H174 120.5 . . ?
C173 C174 H174 120.5 . . ?
N17 C175 C174 123.6(4) . . ?
N17 C175 H175 118.2 . . ?
C174 C175 H175 118.2 . . ?
O11 C176 C173 111.1(4) . . ?
O11 C176 H17A 109.4 . . ?
C173 C176 H17A 109.4 . . ?
O11 C176 H17B 109.4 . . ?
C173 C176 H17B 109.4 . . ?
H17A C176 H17B 108.0 . . ?
C176 O11 H11 109.5 . . ?
C211 P2 C221 102.5(2) . . ?
C211 P2 C201 103.04(19) . . ?
C221 P2 C201 103.55(19) . . ?
C211 P2 Ru2 117.36(14) . . ?
C221 P2 Ru2 113.30(14) . . ?
C201 P2 Ru2 115.26(14) . . ?
C202 C201 C206 119.0(4) . . ?
C202 C201 P2 121.9(3) . . ?
C206 C201 P2 119.0(3) . . ?
C201 C202 C203 120.5(4) . . ?
C201 C202 H202 119.7 . . ?
C203 C202 H202 119.7 . . ?
C204 C203 C202 120.1(4) . . ?
C204 C203 H203 119.9 . . ?
C202 C203 H203 119.9 . . ?
C205 C204 C203 119.3(4) . . ?
C205 C204 H204 120.3 . . ?
C203 C204 H204 120.3 . . ?
C206 C205 C204 120.5(4) . . ?
C206 C205 H205 119.8 . . ?
C204 C205 H205 119.8 . . ?
C205 C206 C201 120.4(4) . . ?
C205 C206 H206 119.8 . . ?
C201 C206 H206 119.8 . . ?
C216 C211 C212 118.5(4) . . ?
C216 C211 P2 119.1(3) . . ?
C212 C211 P2 122.4(3) . . ?
C213 C212 C211 120.1(4) . . ?
C213 C212 H212 120.0 . . ?
C211 C212 H212 120.0 . . ?
C214 C213 C212 120.7(5) . . ?
C214 C213 H213 119.6 . . ?
C212 C213 H213 119.6 . . ?
C213 C214 C215 119.6(4) . . ?
C213 C214 H214 120.2 . . ?
C215 C214 H214 120.2 . . ?
C214 C215 C216 120.3(5) . . ?
C214 C215 H215 119.8 . . ?
C216 C215 H215 119.8 . . ?
C215 C216 C211 120.7(4) . . ?
C215 C216 H216 119.6 . . ?
C211 C216 H216 119.6 . . ?
C226 C221 C222 118.7(4) . . ?
C226 C221 P2 122.0(3) . . ?
C222 C221 P2 119.3(3) . . ?
C223 C222 C221 120.6(4) . . ?
C223 C222 H222 119.7 . . ?
C221 C222 H222 119.7 . . ?
C224 C223 C222 120.3(4) . . ?
C224 C223 H223 119.9 . . ?
C222 C223 H223 119.9 . . ?
C223 C224 C225 119.7(4) . . ?
C223 C224 H224 120.1 . . ?
C225 C224 H224 120.1 . . ?
C224 C225 C226 120.2(4) . . ?
C224 C225 H225 119.9 . . ?
C226 C225 H225 119.9 . . ?
C221 C226 C225 120.5(4) . . ?
C221 C226 H226 119.7 . . ?
C225 C226 H226 119.7 . . ?
Cl7 C301 Cl5 110.6(3) . . ?
Cl7 C301 Cl6 110.6(3) . . ?
Cl5 C301 Cl6 109.7(3) . . ?
Cl7 C301 H301 108.6 . . ?
Cl5 C301 H301 108.6 . . ?
Cl6 C301 H301 108.6 . . ?
Cl9 C302 Cl8 109.6(3) . . ?
Cl9 C302 Cl10 111.4(3) . . ?
Cl8 C302 Cl10 109.4(3) . . ?
Cl9 C302 H302 108.8 . . ?
Cl8 C302 H302 108.8 . . ?
Cl10 C302 H302 108.8 . . ?
Cl13 C303 Cl11 111.0(3) . . ?
Cl13 C303 Cl12 112.2(3) . . ?
Cl11 C303 Cl12 110.4(3) . . ?
Cl13 C303 H303 107.7 . . ?
Cl11 C303 H303 107.7 . . ?
Cl12 C303 H303 107.7 . . ?
Cl16 C304 Cl14 111.0(3) . . ?
Cl16 C304 Cl15 110.9(3) . . ?
Cl14 C304 Cl15 109.3(3) . . ?
Cl16 C304 H304 108.5 . . ?
Cl14 C304 H304 108.5 . . ?
Cl15 C304 H304 108.5 . . ?
Cl18 C305 Cl17 110.4(3) . . ?
Cl18 C305 Cl19 110.2(3) . . ?
Cl17 C305 Cl19 110.0(3) . . ?
Cl18 C305 H305 108.7 . . ?
Cl17 C305 H305 108.7 . . ?
Cl19 C305 H305 108.7 . . ?
Cl22 C306 Cl20 113.5(4) . . ?
Cl22 C306 Cl21 109.6(3) . . ?
Cl20 C306 Cl21 110.1(3) . . ?
Cl22 C306 H306 107.8 . . ?
Cl20 C306 H306 107.8 . . ?
Cl21 C306 H306 107.8 . . ?

loop_
_geom_bond_atom_site_label_1
_geom_bond_atom_site_label_2
_geom_bond_distance
_geom_bond_site_symmetry_2
_geom_bond_publ_flag
Ru1 N3 2.062(3) . ?
Ru1 N5 2.069(3) . ?
Ru1 N7 2.096(3) . ?
Ru1 N1 2.120(4) . ?
Ru1 P1 2.3241(11) . ?
Ru1 Cl1 2.4112(10) . ?
N1 C4 1.328(6) . ?
N1 N2 1.356(5) . ?
N2 C2 1.360(6) . ?
N2 C1 1.452(5) . ?
N3 C7 1.334(6) . ?
N3 N4 1.371(5) . ?
N4 C5 1.364(5) . ?
N4 C1 1.431(5) . ?
N5 C10 1.323(6) . ?
N5 N6 1.367(5) . ?
N6 C8 1.372(6) . ?
N6 C1 1.442(5) . ?
C1 H1 1.0000 . ?
C2 C3 1.363(7) . ?
C2 H2 0.9500 . ?
C3 C4 1.403(7) . ?
C3 H3 0.9500 . ?
C4 H4 0.9500 . ?
C5 C6 1.367(6) . ?
C5 H5 0.9500 . ?
C6 C7 1.398(6) . ?
C6 H6 0.9500 . ?
C7 H7 0.9500 . ?
C8 C9 1.354(6) . ?
C8 H8 0.9500 . ?
C9 C10 1.398(6) . ?
C9 H9 0.9500 . ?
C10 H10 0.9500 . ?
N7 C21 1.349(6) . ?
N7 C25 1.353(5) . ?
C21 C22 1.372(6) . ?
C21 H21 0.9500 . ?
C22 C23 1.394(6) . ?
C22 H22 0.9500 . ?
C23 C24 1.383(6) . ?
C23 C26 1.502(6) . ?
C24 C25 1.380(6) . ?
C24 H24 0.9500 . ?
C25 H25 0.9500 . ?
C26 O1 1.413(6) . ?
C26 H26A 0.9900 . ?
C26 H26B 0.9900 . ?
O1 H1A 0.8400 . ?
P1 C101 1.834(4) . ?
P1 C111 1.839(4) . ?
P1 C121 1.842(4) . ?
C101 C102 1.400(6) . ?
C101 C106 1.404(6) . ?
C102 C103 1.384(7) . ?
C102 H102 0.9500 . ?
C103 C104 1.393(7) . ?
C103 H103 0.9500 . ?
C104 C105 1.389(7) . ?
C104 H104 0.9500 . ?
C105 C106 1.384(6) . ?
C105 H105 0.9500 . ?
C106 H106 0.9500 . ?
C111 C116 1.388(6) . ?
C111 C112 1.393(6) . ?
C112 C113 1.394(6) . ?
C112 H112 0.9500 . ?
C113 C114 1.392(7) . ?
C113 H113 0.9500 . ?
C114 C115 1.373(7) . ?
C114 H114 0.9500 . ?
C115 C116 1.403(6) . ?
C115 H115 0.9500 . ?
C116 H116 0.9500 . ?
C121 C122 1.387(6) . ?
C121 C126 1.405(6) . ?
C122 C123 1.391(7) . ?
C122 H122 0.9500 . ?
C123 C124 1.374(7) . ?
C123 H123 0.9500 . ?
C124 C125 1.396(7) . ?
C124 H124 0.9500 . ?
C125 C126 1.384(7) . ?
C125 H125 0.9500 . ?
C126 H126 0.9500 . ?
Ru2 N13 2.063(4) . ?
Ru2 N11 2.082(4) . ?
Ru2 N17 2.083(4) . ?
Ru2 N15 2.108(4) . ?
Ru2 P2 2.3195(11) . ?
Ru2 Cl2 2.4179(10) . ?
N11 C154 1.328(6) . ?
N11 N12 1.363(5) . ?
N12 C152 1.356(6) . ?
N12 C151 1.439(6) . ?
N13 C157 1.329(6) . ?
N13 N14 1.379(5) . ?
N14 C155 1.354(6) . ?
N14 C151 1.443(6) . ?
N15 C160 1.317(6) . ?
N15 N16 1.360(5) . ?
N16 C158 1.354(6) . ?
N16 C151 1.442(6) . ?
C151 H151 1.0000 . ?
C152 C153 1.362(6) . ?
C152 H152 0.9500 . ?
C153 C154 1.400(6) . ?
C153 H153 0.9500 . ?
C154 H154 0.9500 . ?
C155 C156 1.360(7) . ?
C155 H155 0.9500 . ?
C156 C157 1.396(7) . ?
C156 H156 0.9500 . ?
C157 H157 0.9500 . ?
C158 C159 1.370(7) . ?
C158 H158 0.9500 . ?
C159 C160 1.397(7) . ?
C159 H159 0.9500 . ?
C160 H160 0.9500 . ?
N17 C175 1.350(6) . ?
N17 C171 1.354(5) . ?
C171 C172 1.376(6) . ?
C171 H171 0.9500 . ?
C172 C173 1.386(6) . ?
C172 H172 0.9500 . ?
C173 C174 1.391(6) . ?
C173 C176 1.502(6) . ?
C174 C175 1.384(6) . ?
C174 H174 0.9500 . ?
C175 H175 0.9500 . ?
C176 O11 1.410(6) . ?
C176 H17A 0.9900 . ?
C176 H17B 0.9900 . ?
O11 H11 0.8400 . ?
P2 C211 1.837(5) . ?
P2 C221 1.840(4) . ?
P2 C201 1.850(4) . ?
C201 C202 1.389(6) . ?
C201 C206 1.397(6) . ?
C202 C203 1.397(6) . ?
C202 H202 0.9500 . ?
C203 C204 1.392(7) . ?
C203 H203 0.9500 . ?
C204 C205 1.391(7) . ?
C204 H204 0.9500 . ?
C205 C206 1.387(6) . ?
C205 H205 0.9500 . ?
C206 H206 0.9500 . ?
C211 C216 1.393(6) . ?
C211 C212 1.398(6) . ?
C212 C213 1.394(7) . ?
C212 H212 0.9500 . ?
C213 C214 1.378(7) . ?
C213 H213 0.9500 . ?
C214 C215 1.380(7) . ?
C214 H214 0.9500 . ?
C215 C216 1.390(7) . ?
C215 H215 0.9500 . ?
C216 H216 0.9500 . ?
C221 C226 1.387(6) . ?
C221 C222 1.396(6) . ?
C222 C223 1.388(6) . ?
C222 H222 0.9500 . ?
C223 C224 1.379(7) . ?
C223 H223 0.9500 . ?
C224 C225 1.384(6) . ?
C224 H224 0.9500 . ?
C225 C226 1.392(6) . ?
C225 H225 0.9500 . ?
C226 H226 0.9500 . ?
C301 Cl7 1.752(5) . ?
C301 Cl5 1.763(5) . ?
C301 Cl6 1.768(5) . ?
C301 H301 1.0000 . ?
C302 Cl9 1.752(5) . ?
C302 Cl8 1.760(5) . ?
C302 Cl10 1.763(5) . ?
C302 H302 1.0000 . ?
C303 Cl13 1.735(5) . ?
C303 Cl11 1.754(6) . ?
C303 Cl12 1.757(6) . ?
C303 H303 1.0000 . ?
C304 Cl16 1.745(6) . ?
C304 Cl14 1.768(6) . ?
C304 Cl15 1.769(5) . ?
C304 H304 1.0000 . ?
C305 Cl18 1.754(5) . ?
C305 Cl17 1.759(5) . ?
C305 Cl19 1.769(6) . ?
C305 H305 1.0000 . ?
C306 Cl22 1.734(7) . ?
C306 Cl20 1.736(6) . ?
C306 Cl21 1.750(7) . ?
C306 H306 1.0000 . ?

loop_
_geom_hbond_atom_site_label_D
_geom_hbond_atom_site_label_H
_geom_hbond_atom_site_label_A
_geom_hbond_distance_DH
_geom_hbond_distance_HA
_geom_hbond_distance_DA
_geom_hbond_angle_DHA
_geom_hbond_site_symmetry_A
C1 H1 Cl4 1.00 2.47 3.396(4) 152.9 1_655
C2 H2 O11 0.95 2.61 3.353(6) 135.7 2_766
C4 H4 Cl22 0.95 2.92 3.581(5) 128.0 2_666
C5 H5 O11 0.95 2.52 3.313(6) 141.4 1_554
C5 H5 Cl4 0.95 2.81 3.497(4) 130.2 2_665
C8 H8 Cl4 0.95 2.84 3.542(5) 131.8 1_655
C21 H21 N3 0.95 2.57 3.117(5) 116.7 .
C21 H21 Cl9 0.95 2.84 3.668(5) 146.6 .
C25 H25 Cl1 0.95 2.73 3.186(4) 110.4 .
C25 H25 Cl5 0.95 2.92 3.761(4) 147.6 1_545
C26 H26A Cl3 0.99 2.89 3.784(5) 151.3 2_666
O1 H1A Cl3 0.84 2.24 3.051(3) 163.8 .
C112 H112 Cl1 0.95 2.59 3.378(5) 140.4 .
C126 H126 N5 0.95 2.69 3.446(6) 137.1 .
C151 H151 O1 1.00 2.56 3.258(5) 127.1 .
C151 H151 Cl3 1.00 2.55 3.485(4) 155.0 .
C152 H152 O1 0.95 2.66 3.195(6) 116.5 .
C155 H155 Cl3 0.95 2.68 3.506(5) 146.4 2_666
C157 H157 Cl20 0.95 2.92 3.655(5) 135.6 1_655
C158 H158 Cl3 0.95 2.81 3.539(5) 134.3 .
C159 H159 Cl10 0.95 2.90 3.817(5) 161.4 2_666
C171 H171 Cl2 0.95 2.68 3.166(4) 112.7 .
C175 H175 N13 0.95 2.63 3.154(6) 114.9 .
C175 H175 Cl15 0.95 2.91 3.769(5) 150.3 2_666
O11 H11 Cl4 0.84 2.34 3.108(3) 151.7 1_656
C216 H216 Cl2 0.95 2.55 3.256(5) 131.5 .
C216 H216 Cl17 0.95 2.96 3.488(5) 116.3 2_656
C222 H222 N11 0.95 2.51 3.336(6) 145.9 .
C301 H301 Cl2 1.00 2.51 3.353(5) 141.4 2_666
C302 H302 Cl4 1.00 2.57 3.443(5) 146.2 2_665
C303 H303 Cl4 1.00 2.46 3.382(5) 153.7 .
C304 H304 Cl3 1.00 2.48 3.439(5) 160.4 .
C305 H305 Cl1 1.00 2.46 3.439(5) 165.9 1_455
C306 H306 Cl3 1.00 2.46 3.435(6) 164.4 .
